data_4128304
loop_
_publ_author_name
'Thesmar, Pierre'
'Baudoin, Olivier'

_publ_section_title
;
 Efficient and Divergent Total Synthesis of (-)-Epicoccin G and
 (-)-Rostratin A Enabled by Double C(sp<sup>3</sup>)-H Activation.
;
_journal_issue 40
_journal_name_full 'Journal of the American Chemical Society'
_journal_page_first 15779
_journal_page_last 15783
_journal_paper_doi 10.1021/jacs.9b09359
_journal_volume 141
_journal_year 2019
_chemical_absolute_configuration ad
_chemical_formula_moiety 'C22 H26 N2 O6'
_chemical_formula_sum 'C22 H26 N2 O6'
_chemical_formula_weight 414.46
_space_group_IT_number 1
_space_group_name_Hall 'P 1'
_space_group_name_H-M_alt 'P 1'
_symmetry_cell_setting triclinic
_symmetry_space_group_name_Hall 'P 1'
_symmetry_space_group_name_H-M 'P 1'
_atom_sites_solution_hydrogens difmap
_atom_sites_solution_primary other
_cell_angle_alpha 79.7133(18)
_cell_angle_beta 87.5882(17)
_cell_angle_gamma 60.4663(16)
_cell_formula_units_Z 2
_cell_length_a 9.4800(6)
_cell_length_b 9.5062(6)
_cell_length_c 13.0768(8)
_cell_measurement_reflns_used 8927
_cell_measurement_temperature 123
_cell_measurement_theta_max 70
_cell_measurement_theta_min 5
_cell_volume 1007.41(11)
_computing_cell_refinement 'Apex2 (Bruker AXS, 2006)'
_computing_data_collection 'Apex2 (Bruker AXS, 2006)'
_computing_data_reduction 'Apex2 (Bruker AXS, 2006)'
_computing_molecular_graphics 'CAMERON (Watkin et al., 1996)'
_computing_publication_material 'CRYSTALS (Betteridge et al., 2003)'
_computing_structure_refinement 'CRYSTALS (Betteridge et al., 2003)'
_computing_structure_solution 'Superflip (Palatinus & Chapuis, 2007)'
_diffrn_ambient_temperature 123
_diffrn_measured_fraction_theta_full 0.966
_diffrn_measured_fraction_theta_max 0.949
_diffrn_measurement_device Area
_diffrn_measurement_device_type 'Bruker Kappa Apex2'
_diffrn_measurement_method '\f & \w scans'
_diffrn_radiation_monochromator graphite
_diffrn_radiation_type 'Cu K\a'
_diffrn_radiation_wavelength 1.54178
_diffrn_reflns_av_R_equivalents 0.018
_diffrn_reflns_limit_h_max 11
_diffrn_reflns_limit_h_min -11
_diffrn_reflns_limit_k_max 11
_diffrn_reflns_limit_k_min -11
_diffrn_reflns_limit_l_max 15
_diffrn_reflns_limit_l_min -12
_diffrn_reflns_number 9449
_diffrn_reflns_theta_full 66.500
_diffrn_reflns_theta_max 70.048
_diffrn_reflns_theta_min 5.371
_diffrn_standards_number 0
_exptl_absorpt_coefficient_mu 0.827
_exptl_absorpt_correction_T_max 0.98
_exptl_absorpt_correction_T_min 0.93
_exptl_absorpt_correction_type multi-scan
_exptl_absorpt_process_details 'SADABS (Siemens, 1996)'
_exptl_crystal_colour colourless
_exptl_crystal_density_diffrn 1.366
_exptl_crystal_density_method 'not measured'
_exptl_crystal_description block
_exptl_crystal_F_000 439.997
_exptl_crystal_recrystallization_method
; 
 
;
_exptl_crystal_size_max 0.110
_exptl_crystal_size_mid 0.090
_exptl_crystal_size_min 0.030
_refine_diff_density_max 0.52
_refine_diff_density_min -0.18
_refine_ls_abs_structure_details 'Flack (1983), 2757 Friedel-pairs'
_refine_ls_abs_structure_Flack 0.08(9)
_refine_ls_extinction_method None
_refine_ls_goodness_of_fit_ref 1.1119
_refine_ls_hydrogen_treatment constr
_refine_ls_matrix_type full
_refine_ls_number_parameters 542
_refine_ls_number_reflns 6362
_refine_ls_number_restraints 3
_refine_ls_R_factor_all 0.0288
_refine_ls_R_factor_gt 0.0288
_refine_ls_shift/su_max 0.0003489
_refine_ls_shift/su_mean 0.0000588
_refine_ls_structure_factor_coef F
_refine_ls_weighting_details
;
 Method, part 1, Chebychev polynomial, (Watkin, 1994, Prince, 1982) 
 [weight] = 1.0/[A~0~*T~0~(x)+A~1~*T~1~(x) ... +A~n-1~]*T~n-1~(x)] 
 where A~i~ are the Chebychev coefficients listed below and x= Fcalc/Fmax 
 Method = Robust Weighting (Prince, 1982) 
 W = [weight] * [1-(deltaF/6*sigmaF)^2^]^2^ 
 A~i~ are: 
 0.174 0.101 0.449E-01 
;
_refine_ls_weighting_scheme calc
_refine_ls_wR_factor_all 0.0318
_refine_ls_wR_factor_gt 0.0318
_refine_ls_wR_factor_ref 0.0317
_reflns_limit_h_max 11
_reflns_limit_h_min -11
_reflns_limit_k_max 11
_reflns_limit_k_min -11
_reflns_limit_l_max 15
_reflns_limit_l_min -12
_reflns_number_gt 6369
_reflns_number_total 6392
_reflns_threshold_expression I>2.0\s(I)
_oxford_diffrn_Wilson_B_factor 0.00
_oxford_diffrn_Wilson_scale 0.00
_oxford_refine_ls_r_factor_ref 0.0287
_oxford_refine_ls_scale 0.4031(4)
_oxford_reflns_number_all 6375
_oxford_reflns_threshold_expression_ref I>3.0\s(I)
_cod_data_source_file ja9b09359_si_002.cif
_cod_data_source_block 1
_cod_depositor_comments
;
The following automatic conversions were performed:

'_atom_sites_solution_primary' value 'Other' changed to 'other'
according to
/home/data/users/saulius/crontab/automatic-downloads/current/ACS/lib/dictionaries/cif_core.dic
dictionary named 'cif_core.dic' version 2.4.2 from 2011-04-26.

Automatic conversion script
Id: cif_fix_values 4973 2017-02-22 13:04:09Z antanas 
;
_cod_database_code 4128304

loop_
_symmetry_equiv_pos_as_xyz
x,y,z

loop_
_atom_site_label
_atom_site_type_symbol
_atom_site_fract_x
_atom_site_fract_y
_atom_site_fract_z
_atom_site_U_iso_or_equiv
_atom_site_occupancy
_atom_site_adp_type
_atom_site_refinement_flags_posn
N1 N 0.29374(15) 0.84850(16) 0.33567(10) 0.0211 1.0000 Uani .
N2 N 0.30673(15) 0.77671(16) 0.13472(10) 0.0205 1.0000 Uani .
O1 O 0.40728(14) 0.57472(13) 0.39812(9) 0.0253 1.0000 Uani .
O2 O 0.34512(13) 0.88324(13) -0.10696(9) 0.0228 1.0000 Uani .
O3 O 0.08510(15) 1.08210(15) -0.10774(12) 0.0400 1.0000 Uani .
O4 O 0.34362(15) 0.99629(14) 0.07617(10) 0.0289 1.0000 Uani .
O5 O 0.29593(13) 0.73325(13) 0.57900(9) 0.0200 1.0000 Uani .
O6 O 0.07690(14) 0.75781(16) 0.50068(10) 0.0348 1.0000 Uani .
C1 C 0.33587(18) 0.69313(19) 0.32785(13) 0.0218 1.0000 Uani .
C2 C 0.28100(18) 0.6757(2) 0.22596(13) 0.0230 1.0000 Uani .
C3 C 0.3769(2) 0.4997(2) 0.20379(13) 0.0268 1.0000 Uani .
C4 C 0.37924(18) 0.52491(19) 0.08833(13) 0.0223 1.0000 Uani .
C5 C 0.3586(2) 0.4398(2) 0.02606(14) 0.0276 1.0000 Uani .
C6 C 0.3446(2) 0.4858(2) -0.08998(14) 0.0295 1.0000 Uani .
C7 C 0.3821(2) 0.6251(2) -0.12706(13) 0.0269 1.0000 Uani .
C8 C 0.30779(18) 0.75697(19) -0.05908(13) 0.0219 1.0000 Uani .
C9 C 0.38692(17) 0.68241(17) 0.05027(12) 0.0192 1.0000 Uani .
C10 C 0.2251(2) 1.0404(2) -0.12240(13) 0.0256 1.0000 Uani .
C11 C 0.2895(2) 1.1549(2) -0.15950(14) 0.0309 1.0000 Uani .
C12 C 0.30214(17) 0.91807(19) 0.14273(13) 0.0217 1.0000 Uani .
C13 C 0.23706(18) 0.98232(19) 0.24311(13) 0.0246 1.0000 Uani .
C14 C 0.3013(2) 1.0944(2) 0.26760(14) 0.0310 1.0000 Uani .
C15 C 0.31680(18) 1.06267(18) 0.38174(13) 0.0225 1.0000 Uani .
C16 C 0.2922(2) 1.1713(2) 0.44334(15) 0.0337 1.0000 Uani .
C17 C 0.2858(2) 1.1367(2) 0.55737(14) 0.0331 1.0000 Uani .
C18 C 0.3209(2) 0.9609(2) 0.59985(13) 0.0261 1.0000 Uani .
C19 C 0.25781(18) 0.89586(17) 0.52543(12) 0.0196 1.0000 Uani .
C20 C 0.34758(18) 0.88987(18) 0.42463(12) 0.0196 1.0000 Uani .
C21 C 0.19809(18) 0.6762(2) 0.55594(13) 0.0230 1.0000 Uani .
C22 C 0.2632(2) 0.5011(2) 0.60838(15) 0.0319 1.0000 Uani .
H21 H 0.1632 0.7147 0.2282 0.0292 1.0000 Uiso R
H31 H 0.3239 0.4341 0.2315 0.0329 1.0000 Uiso R
H32 H 0.4868 0.4465 0.2340 0.0324 1.0000 Uiso R
H51 H 0.3479 0.3485 0.0558 0.0327 1.0000 Uiso R
H61 H 0.2321 0.5248 -0.1134 0.0355 1.0000 Uiso R
H62 H 0.4194 0.3870 -0.1203 0.0369 1.0000 Uiso R
H71 H 0.3431 0.6734 -0.1996 0.0323 1.0000 Uiso R
H72 H 0.5004 0.5799 -0.1259 0.0316 1.0000 Uiso R
H81 H 0.1898 0.8062 -0.0562 0.0236 1.0000 Uiso R
H91 H 0.4985 0.6601 0.0496 0.0218 1.0000 Uiso R
H111 H 0.3731 1.1074 -0.2066 0.0458 1.0000 Uiso R
H112 H 0.1986 1.2601 -0.1928 0.0448 1.0000 Uiso R
H113 H 0.3304 1.1696 -0.0984 0.0461 1.0000 Uiso R
H131 H 0.1187 1.0415 0.2336 0.0290 1.0000 Uiso R
H141 H 0.4155 1.0576 0.2376 0.0378 1.0000 Uiso R
H142 H 0.2312 1.2082 0.2372 0.0365 1.0000 Uiso R
H161 H 0.2775 1.2792 0.4117 0.0402 1.0000 Uiso R
H171 H 0.3624 1.1584 0.5899 0.0400 1.0000 Uiso R
H172 H 0.1785 1.2090 0.5766 0.0408 1.0000 Uiso R
H181 H 0.4401 0.8862 0.6124 0.0296 1.0000 Uiso R
H182 H 0.2660 0.9573 0.6655 0.0292 1.0000 Uiso R
H191 H 0.1410 0.9659 0.5118 0.0211 1.0000 Uiso R
H201 H 0.4636 0.8105 0.4406 0.0229 1.0000 Uiso R
H221 H 0.1801 0.4708 0.6067 0.0489 1.0000 Uiso R
H222 H 0.2970 0.4854 0.6810 0.0492 1.0000 Uiso R
H223 H 0.3559 0.4305 0.5730 0.0489 1.0000 Uiso R
N3 N 0.80125(15) 0.51669(16) 0.48163(10) 0.0190 1.0000 Uani .
N4 N 0.78928(15) 0.68725(17) 0.28079(10) 0.0218 1.0000 Uani .
O7 O 0.72539(13) 0.75622(13) 0.53828(9) 0.0228 1.0000 Uani .
O8 O 0.83498(14) 0.66734(13) 0.04362(9) 0.0257 1.0000 Uani .
O9 O 1.04630(14) 0.46608(15) 0.14779(11) 0.0385 1.0000 Uani .
O10 O 0.70833(14) 0.52756(15) 0.21974(9) 0.0277 1.0000 Uani .
O11 O 0.72602(12) 0.55461(13) 0.71972(8) 0.0197 1.0000 Uani .
O12 O 0.96942(14) 0.53426(15) 0.74394(11) 0.0328 1.0000 Uani .
C23 C 0.78329(17) 0.66881(18) 0.47263(12) 0.0187 1.0000 Uani .
C24 C 0.84039(19) 0.7271(2) 0.37181(12) 0.0230 1.0000 Uani .
C25 C 0.7592(2) 0.9166(2) 0.34624(14) 0.0309 1.0000 Uani .
C26 C 0.74864(18) 0.9547(2) 0.23132(14) 0.0250 1.0000 Uani .
C27 C 0.7696(2) 1.0726(2) 0.17001(15) 0.0365 1.0000 Uani .
C28 C 0.7879(2) 1.0808(2) 0.05720(15) 0.0337 1.0000 Uani .
C29 C 0.7723(2) 0.94751(19) 0.01555(13) 0.0279 1.0000 Uani .
C30 C 0.84166(19) 0.78743(18) 0.09466(12) 0.0221 1.0000 Uani .
C31 C 0.73741(17) 0.82084(19) 0.18899(12) 0.0216 1.0000 Uani .
C32 C 0.9445(2) 0.5088(2) 0.07927(14) 0.0311 1.0000 Uani .
C33 C 0.9231(3) 0.3968(2) 0.02331(17) 0.0535 1.0000 Uani .
C34 C 0.77131(18) 0.5541(2) 0.28828(13) 0.0224 1.0000 Uani .
C35 C 0.84523(18) 0.43266(19) 0.39071(12) 0.0221 1.0000 Uani .
C36 C 0.7874(2) 0.30658(19) 0.41414(13) 0.0256 1.0000 Uani .
C37 C 0.77520(18) 0.28230(19) 0.52963(13) 0.0220 1.0000 Uani .
C38 C 0.8103(2) 0.14399(19) 0.59418(14) 0.0279 1.0000 Uani .
C39 C 0.8080(2) 0.1294(2) 0.71000(14) 0.0342 1.0000 Uani .
C40 C 0.7407(2) 0.2963(2) 0.74334(13) 0.0254 1.0000 Uani .
C41 C 0.79707(18) 0.40586(18) 0.67614(12) 0.0195 1.0000 Uani .
C42 C 0.73201(17) 0.44292(17) 0.56485(12) 0.0181 1.0000 Uani .
C43 C 0.82394(19) 0.60880(19) 0.74555(12) 0.0205 1.0000 Uani .
C44 C 0.7275(2) 0.7722(2) 0.77795(14) 0.0294 1.0000 Uani .
H241 H 0.9587 0.6789 0.3766 0.0279 1.0000 Uiso R
H251 H 0.6462 0.9635 0.3747 0.0378 1.0000 Uiso R
H252 H 0.8217 0.9529 0.3780 0.0363 1.0000 Uiso R
H271 H 0.7776 1.1501 0.2030 0.0437 1.0000 Uiso R
H281 H 0.7079 1.1891 0.0195 0.0397 1.0000 Uiso R
H282 H 0.8984 1.0671 0.0407 0.0411 1.0000 Uiso R
H291 H 0.8334 0.9254 -0.0474 0.0333 1.0000 Uiso R
H292 H 0.6586 0.9830 0.0001 0.0320 1.0000 Uiso R
H301 H 0.9570 0.7483 0.1163 0.0247 1.0000 Uiso R
H311 H 0.6269 0.8554 0.1671 0.0264 1.0000 Uiso R
H331 H 0.9268 0.4255 -0.0493 0.0810 1.0000 Uiso R
H332 H 1.0113 0.2871 0.0470 0.0810 1.0000 Uiso R
H333 H 0.8241 0.3982 0.0402 0.0801 1.0000 Uiso R
H351 H 0.9611 0.3810 0.3864 0.0256 1.0000 Uiso R
H361 H 0.6780 0.3564 0.3798 0.0311 1.0000 Uiso R
H362 H 0.8596 0.2048 0.3902 0.0316 1.0000 Uiso R
H381 H 0.8408 0.0496 0.5649 0.0329 1.0000 Uiso R
H391 H 0.9217 0.0563 0.7397 0.0417 1.0000 Uiso R
H392 H 0.7476 0.0740 0.7394 0.0429 1.0000 Uiso R
H401 H 0.7691 0.2855 0.8164 0.0314 1.0000 Uiso R
H402 H 0.6233 0.3545 0.7340 0.0301 1.0000 Uiso R
H411 H 0.9115 0.3576 0.6811 0.0230 1.0000 Uiso R
H421 H 0.6151 0.5168 0.5617 0.0190 1.0000 Uiso R
H441 H 0.6401 0.7781 0.8160 0.0450 1.0000 Uiso R
H442 H 0.6868 0.8546 0.7158 0.0450 1.0000 Uiso R
H443 H 0.7965 0.7927 0.8184 0.0448 1.0000 Uiso R

loop_
_atom_site_aniso_label
_atom_site_aniso_U_11
_atom_site_aniso_U_22
_atom_site_aniso_U_33
_atom_site_aniso_U_23
_atom_site_aniso_U_13
_atom_site_aniso_U_12
N1 0.0238(6) 0.0253(6) 0.0130(7) -0.0065(5) -0.0019(5) -0.0102(5)
N2 0.0225(6) 0.0282(7) 0.0133(7) -0.0064(5) 0.0015(5) -0.0136(5)
O1 0.0357(6) 0.0254(5) 0.0155(6) -0.0069(4) 0.0036(4) -0.0147(5)
O2 0.0275(5) 0.0223(5) 0.0177(6) -0.0048(4) 0.0052(4) -0.0115(4)
O3 0.0277(6) 0.0335(7) 0.0528(9) -0.0123(6) -0.0041(6) -0.0088(5)
O4 0.0431(7) 0.0289(6) 0.0185(6) -0.0013(4) -0.0045(5) -0.0211(5)
O5 0.0242(5) 0.0228(5) 0.0158(6) -0.0055(4) 0.0000(4) -0.0129(4)
O6 0.0275(6) 0.0440(7) 0.0388(8) -0.0163(6) -0.0028(5) -0.0190(5)
C1 0.0240(7) 0.0299(8) 0.0164(9) -0.0093(6) 0.0053(6) -0.0156(6)
C2 0.0247(7) 0.0357(8) 0.0165(8) -0.0094(6) 0.0050(6) -0.0196(7)
C3 0.0440(9) 0.0310(8) 0.0179(9) -0.0069(6) 0.0042(7) -0.0274(7)
C4 0.0280(8) 0.0274(8) 0.0194(9) -0.0058(6) 0.0063(6) -0.0195(7)
C5 0.0395(9) 0.0319(8) 0.0244(10) -0.0108(7) 0.0108(7) -0.0263(7)
C6 0.0435(10) 0.0390(9) 0.0211(10) -0.0156(7) 0.0098(7) -0.0290(8)
C7 0.0384(9) 0.0325(9) 0.0163(9) -0.0102(7) 0.0079(7) -0.0211(7)
C8 0.0253(7) 0.0271(8) 0.0182(9) -0.0062(6) 0.0051(6) -0.0163(6)
C9 0.0229(7) 0.0217(7) 0.0177(8) -0.0060(6) 0.0035(6) -0.0141(6)
C10 0.0319(8) 0.0281(8) 0.0137(8) -0.0080(6) -0.0024(6) -0.0109(7)
C11 0.0432(10) 0.0263(8) 0.0204(10) -0.0036(7) -0.0006(7) -0.0151(7)
C12 0.0184(7) 0.0242(7) 0.0182(9) -0.0041(6) -0.0058(5) -0.0068(6)
C13 0.0227(7) 0.0238(8) 0.0194(9) -0.0057(6) -0.0043(6) -0.0045(6)
C14 0.0436(10) 0.0202(7) 0.0231(10) -0.0049(6) -0.0076(7) -0.0101(7)
C15 0.0224(7) 0.0227(7) 0.0203(9) 0.0000(6) -0.0020(6) -0.0105(6)
C16 0.0496(11) 0.0301(9) 0.0282(11) -0.0076(7) 0.0046(8) -0.0242(8)
C17 0.0525(11) 0.0256(8) 0.0243(10) -0.0083(7) 0.0009(8) -0.0203(8)
C18 0.0395(9) 0.0264(8) 0.0165(9) -0.0066(6) 0.0006(7) -0.0185(7)
C19 0.0228(7) 0.0188(7) 0.0160(8) -0.0030(6) -0.0008(6) -0.0092(6)
C20 0.0212(7) 0.0199(7) 0.0167(8) -0.0043(6) -0.0024(6) -0.0087(6)
C21 0.0251(8) 0.0325(8) 0.0203(9) -0.0152(6) 0.0079(6) -0.0180(7)
C22 0.0430(10) 0.0350(9) 0.0315(11) -0.0145(7) 0.0119(8) -0.0277(8)
N3 0.0248(6) 0.0258(6) 0.0115(7) -0.0059(5) 0.0036(5) -0.0156(5)
N4 0.0260(6) 0.0335(7) 0.0120(7) -0.0045(5) 0.0007(5) -0.0192(6)
O7 0.0310(6) 0.0241(5) 0.0168(6) -0.0055(4) 0.0011(4) -0.0157(5)
O8 0.0396(6) 0.0196(5) 0.0140(6) -0.0041(4) 0.0006(4) -0.0112(5)
O9 0.0275(6) 0.0286(6) 0.0427(8) 0.0058(5) 0.0058(6) -0.0054(5)
O10 0.0362(6) 0.0440(7) 0.0162(6) -0.0103(5) 0.0031(5) -0.0285(5)
O11 0.0248(5) 0.0234(5) 0.0164(6) -0.0087(4) 0.0049(4) -0.0146(4)
O12 0.0298(6) 0.0332(6) 0.0405(8) -0.0070(5) -0.0025(5) -0.0189(5)
C23 0.0193(7) 0.0242(7) 0.0152(8) -0.0019(6) -0.0035(6) -0.0130(6)
C24 0.0265(8) 0.0340(8) 0.0162(9) -0.0049(6) -0.0004(6) -0.0205(7)
C25 0.0485(10) 0.0367(9) 0.0197(9) -0.0010(7) -0.0038(7) -0.0312(8)
C26 0.0232(7) 0.0274(8) 0.0230(9) -0.0108(6) -0.0011(6) -0.0092(6)
C27 0.0541(11) 0.0316(9) 0.0286(11) -0.0054(7) -0.0014(8) -0.0244(8)
C28 0.0501(11) 0.0271(8) 0.0255(10) -0.0041(7) -0.0010(8) -0.0203(8)
C29 0.0410(9) 0.0238(8) 0.0161(9) -0.0018(6) -0.0027(7) -0.0143(7)
C30 0.0256(7) 0.0226(7) 0.0162(8) -0.0037(6) -0.0016(6) -0.0101(6)
C31 0.0197(7) 0.0256(7) 0.0158(8) -0.0058(6) -0.0019(6) -0.0075(6)
C32 0.0394(9) 0.0221(8) 0.0224(10) -0.0020(6) 0.0157(7) -0.0098(7)
C33 0.0992(18) 0.0258(9) 0.0294(12) -0.0089(8) 0.0158(11) -0.0259(11)
C34 0.0214(7) 0.0347(8) 0.0155(9) -0.0104(6) 0.0055(6) -0.0156(6)
C35 0.0249(7) 0.0284(8) 0.0162(9) -0.0099(6) 0.0046(6) -0.0140(6)
C36 0.0377(9) 0.0254(8) 0.0190(9) -0.0088(6) 0.0023(7) -0.0180(7)
C37 0.0232(7) 0.0239(7) 0.0230(9) -0.0100(6) 0.0018(6) -0.0129(6)
C38 0.0382(9) 0.0220(8) 0.0270(10) -0.0102(7) 0.0024(7) -0.0157(7)
C39 0.0565(11) 0.0261(8) 0.0237(10) -0.0013(7) -0.0003(8) -0.0241(8)
C40 0.0387(9) 0.0283(8) 0.0145(9) -0.0048(6) 0.0031(6) -0.0202(7)
C41 0.0230(7) 0.0200(7) 0.0163(8) -0.0061(6) 0.0015(6) -0.0104(6)
C42 0.0206(7) 0.0194(7) 0.0175(8) -0.0048(6) 0.0025(6) -0.0118(6)
C43 0.0294(8) 0.0260(7) 0.0102(8) -0.0009(5) 0.0005(5) -0.0175(6)
C44 0.0423(9) 0.0278(8) 0.0252(10) -0.0084(7) 0.0011(7) -0.0215(7)

loop_
_atom_type_symbol
_atom_type_scat_dispersion_real
_atom_type_scat_dispersion_imag
_atom_type_scat_Cromer_Mann_a1
_atom_type_scat_Cromer_Mann_b1
_atom_type_scat_Cromer_Mann_a2
_atom_type_scat_Cromer_Mann_b2
_atom_type_scat_Cromer_Mann_a3
_atom_type_scat_Cromer_Mann_b3
_atom_type_scat_Cromer_Mann_a4
_atom_type_scat_Cromer_Mann_b4
_atom_type_scat_Cromer_Mann_c
_atom_type_scat_source
C 0.0181 0.0091 2.3100 20.8439 1.0200 10.2075 1.5886 0.5687 0.8650 51.6512 0.2156 'International Tables Vol C 4.2.6.8 and 6.1.1.4'
H 0.0000 0.0000 0.4930 10.5109 0.3229 26.1257 0.1402 3.1424 0.0408 57.7998 0.0030 'International Tables Vol C 4.2.6.8 and 6.1.1.4'
N 0.0311 0.0180 12.2126 0.0057 3.1322 9.8933 2.0125 28.9975 1.1663 0.5826 -11.5290 'International Tables Vol C 4.2.6.8 and 6.1.1.4'
O 0.0492 0.0322 3.0485 13.2771 2.2868 5.7011 1.5463 0.3239 0.8670 32.9089 0.2508 'International Tables Vol C 4.2.6.8 and 6.1.1.4'

loop_
_geom_angle_atom_site_label_1
_geom_angle_atom_site_label_2
_geom_angle_atom_site_label_3
_geom_angle
_geom_angle_publ_flag
C1 N1 C13 121.63(13) yes
C1 N1 C20 123.06(13) yes
C13 N1 C20 112.52(12) yes
C2 N2 C9 112.56(12) yes
C2 N2 C12 121.06(14) yes
C9 N2 C12 123.58(13) yes
C8 O2 C10 118.33(12) yes
C19 O5 C21 116.94(12) yes
N1 C1 O1 123.61(15) yes
N1 C1 C2 114.68(14) yes
O1 C1 C2 121.66(15) yes
C1 C2 N2 112.42(12) yes
C1 C2 C3 112.94(14) yes
N2 C2 C3 104.00(13) yes
C1 C2 H21 107.5 no
N2 C2 H21 108.0 no
C3 C2 H21 112.0 no
C2 C3 C4 103.32(13) yes
C2 C3 H31 111.6 no
C4 C3 H31 112.2 no
C2 C3 H32 109.7 no
C4 C3 H32 109.8 no
H31 C3 H32 110.0 no
C3 C4 C5 127.24(14) yes
C3 C4 C9 108.14(13) yes
C5 C4 C9 124.16(15) yes
C4 C5 C6 123.37(15) yes
C4 C5 H51 118.8 no
C6 C5 H51 117.8 no
C5 C6 C7 111.61(14) yes
C5 C6 H61 108.3 no
C7 C6 H61 107.8 no
C5 C6 H62 109.2 no
C7 C6 H62 110.5 no
H61 C6 H62 109.4 no
C6 C7 C8 111.80(13) yes
C6 C7 H71 109.8 no
C8 C7 H71 110.4 no
C6 C7 H72 109.4 no
C8 C7 H72 109.3 no
H71 C7 H72 106.1 no
C7 C8 O2 105.30(12) yes
C7 C8 C9 109.02(13) yes
O2 C8 C9 110.58(12) yes
C7 C8 H81 113.4 no
O2 C8 H81 108.6 no
C9 C8 H81 109.8 no
C4 C9 C8 108.99(12) yes
C4 C9 N2 101.25(12) yes
C8 C9 N2 117.62(12) yes
C4 C9 H91 111.0 no
C8 C9 H91 109.5 no
N2 C9 H91 108.2 no
O2 C10 O3 124.05(16) yes
O2 C10 C11 110.99(14) yes
O3 C10 C11 124.95(15) yes
C10 C11 H111 109.0 no
C10 C11 H112 107.8 no
H111 C11 H112 112.0 no
C10 C11 H113 106.4 no
H111 C11 H113 111.8 no
H112 C11 H113 109.5 no
N2 C12 O4 125.02(16) yes
N2 C12 C13 115.55(14) yes
O4 C12 C13 119.43(15) yes
C12 C13 N1 112.37(12) yes
C12 C13 C14 111.54(14) yes
N1 C13 C14 103.74(13) yes
C12 C13 H131 106.5 no
N1 C13 H131 111.3 no
C14 C13 H131 111.5 no
C13 C14 C15 103.76(14) yes
C13 C14 H141 109.4 no
C15 C14 H141 109.6 no
C13 C14 H142 112.2 no
C15 C14 H142 114.0 no
H141 C14 H142 107.8 no
C14 C15 C16 126.96(15) yes
C14 C15 C20 110.11(13) yes
C16 C15 C20 122.62(15) yes
C15 C16 C17 123.46(16) yes
C15 C16 H161 119.1 no
C17 C16 H161 117.4 no
C16 C17 C18 113.35(14) yes
C16 C17 H171 109.2 no
C18 C17 H171 110.1 no
C16 C17 H172 108.9 no
C18 C17 H172 106.8 no
H171 C17 H172 108.4 no
C17 C18 C19 112.35(13) yes
C17 C18 H181 109.8 no
C19 C18 H181 108.3 no
C17 C18 H182 110.3 no
C19 C18 H182 106.3 no
H181 C18 H182 109.7 no
C18 C19 O5 104.80(12) yes
C18 C19 C20 107.98(13) yes
O5 C19 C20 111.82(12) yes
C18 C19 H191 110.5 no
O5 C19 H191 110.6 no
C20 C19 H191 111.0 no
C19 C20 C15 107.74(12) yes
C19 C20 N1 117.99(12) yes
C15 C20 N1 102.27(12) yes
C19 C20 H201 108.5 no
C15 C20 H201 112.4 no
N1 C20 H201 107.9 no
O5 C21 O6 123.24(15) yes
O5 C21 C22 110.54(14) yes
O6 C21 C22 126.22(15) yes
C21 C22 H221 109.6 no
C21 C22 H222 111.0 no
H221 C22 H222 108.4 no
C21 C22 H223 109.7 no
H221 C22 H223 109.5 no
H222 C22 H223 108.6 no
C23 N3 C35 120.11(13) yes
C23 N3 C42 124.64(13) yes
C35 N3 C42 112.53(12) yes
C24 N4 C31 112.45(13) yes
C24 N4 C34 121.85(13) yes
C31 N4 C34 125.03(13) yes
C30 O8 C32 116.15(13) yes
C41 O11 C43 118.34(12) yes
N3 C23 O7 124.36(14) yes
N3 C23 C24 114.66(14) yes
O7 C23 C24 120.98(14) yes
C23 C24 N4 111.77(12) yes
C23 C24 C25 111.75(14) yes
N4 C24 C25 102.98(13) yes
C23 C24 H241 109.9 no
N4 C24 H241 110.5 no
C25 C24 H241 109.7 no
C24 C25 C26 103.99(14) yes
C24 C25 H251 107.7 no
C26 C25 H251 110.7 no
C24 C25 H252 110.3 no
C26 C25 H252 114.0 no
H251 C25 H252 109.9 no
C25 C26 C27 127.35(16) yes
C25 C26 C31 109.13(14) yes
C27 C26 C31 122.83(16) yes
C26 C27 C28 123.07(17) yes
C26 C27 H271 117.3 no
C28 C27 H271 119.5 no
C27 C28 C29 113.36(15) yes
C27 C28 H281 110.3 no
C29 C28 H281 109.1 no
C27 C28 H282 109.1 no
C29 C28 H282 108.0 no
H281 C28 H282 106.7 no
C28 C29 C30 111.52(14) yes
C28 C29 H291 108.6 no
C30 C29 H291 108.2 no
C28 C29 H292 110.7 no
C30 C29 H292 107.5 no
H291 C29 H292 110.3 no
C29 C30 O8 106.61(13) yes
C29 C30 C31 107.55(13) yes
O8 C30 C31 112.39(13) yes
C29 C30 H301 111.0 no
O8 C30 H301 109.4 no
C31 C30 H301 109.8 no
C26 C31 C30 106.80(13) yes
C26 C31 N4 102.64(13) yes
C30 C31 N4 117.78(12) yes
C26 C31 H311 111.8 no
C30 C31 H311 108.8 no
N4 C31 H311 108.9 no
O8 C32 O9 123.24(17) yes
O8 C32 C33 111.38(17) yes
O9 C32 C33 125.37(17) yes
C32 C33 H331 111.0 no
C32 C33 H332 107.4 no
H331 C33 H332 109.0 no
C32 C33 H333 110.3 no
H331 C33 H333 110.8 no
H332 C33 H333 108.3 no
N4 C34 O10 124.39(15) yes
N4 C34 C35 112.96(13) yes
O10 C34 C35 122.59(15) yes
C34 C35 N3 111.95(13) yes
C34 C35 C36 113.59(13) yes
N3 C35 C36 104.79(12) yes
C34 C35 H351 106.6 no
N3 C35 H351 108.0 no
C36 C35 H351 111.9 no
C35 C36 C37 104.23(12) yes
C35 C36 H361 108.0 no
C37 C36 H361 109.5 no
C35 C36 H362 112.9 no
C37 C36 H362 112.5 no
H361 C36 H362 109.6 no
C36 C37 C38 127.55(15) yes
C36 C37 C42 108.25(13) yes
C38 C37 C42 123.89(16) yes
C37 C38 C39 123.39(15) yes
C37 C38 H381 117.6 no
C39 C38 H381 119.0 no
C38 C39 C40 112.02(14) yes
C38 C39 H391 108.2 no
C40 C39 H391 108.9 no
C38 C39 H392 110.9 no
C40 C39 H392 111.0 no
H391 C39 H392 105.5 no
C39 C40 C41 112.27(14) yes
C39 C40 H401 112.3 no
C41 C40 H401 109.1 no
C39 C40 H402 108.9 no
C41 C40 H402 106.0 no
H401 C40 H402 108.0 no
C40 C41 O11 104.70(12) yes
C40 C41 C42 109.09(12) yes
O11 C41 C42 110.48(11) yes
C40 C41 H411 111.4 no
O11 C41 H411 108.7 no
C42 C41 H411 112.2 no
C37 C42 C41 109.42(12) yes
C37 C42 N3 101.28(12) yes
C41 C42 N3 118.03(12) yes
C37 C42 H421 112.0 no
C41 C42 H421 108.5 no
N3 C42 H421 107.5 no
O11 C43 O12 124.27(15) yes
O11 C43 C44 110.73(13) yes
O12 C43 C44 124.99(15) yes
C43 C44 H441 111.2 no
C43 C44 H442 107.7 no
H441 C44 H442 108.9 no
C43 C44 H443 110.0 no
H441 C44 H443 110.3 no
H442 C44 H443 108.8 no

loop_
_geom_bond_atom_site_label_1
_geom_bond_atom_site_label_2
_geom_bond_distance
_geom_bond_publ_flag
N1 C1 1.349(2) yes
N1 C13 1.484(2) yes
N1 C20 1.476(2) yes
N2 C2 1.484(2) yes
N2 C9 1.487(2) yes
N2 C12 1.346(2) yes
O1 C1 1.2254(19) yes
O2 C8 1.4456(18) yes
O2 C10 1.3425(19) yes
O3 C10 1.201(2) yes
O4 C12 1.222(2) yes
O5 C19 1.4473(17) yes
O5 C21 1.3500(18) yes
O6 C21 1.198(2) yes
C1 C2 1.515(2) yes
C2 C3 1.537(2) yes
C2 H21 0.989 no
C3 C4 1.487(2) yes
C3 H31 0.993 no
C3 H32 0.970 no
C4 C5 1.327(2) yes
C4 C9 1.5274(19) yes
C5 C6 1.495(3) yes
C5 H51 0.937 no
C6 C7 1.528(2) yes
C6 H61 0.983 no
C6 H62 0.998 no
C7 C8 1.527(2) yes
C7 H71 0.976 no
C7 H72 0.983 no
C8 C9 1.521(2) yes
C8 H81 0.979 no
C9 H91 0.971 no
C10 C11 1.495(2) yes
C11 H111 0.958 no
C11 H112 0.979 no
C11 H113 0.964 no
C12 C13 1.524(2) yes
C13 C14 1.545(2) yes
C13 H131 0.978 no
C14 C15 1.468(2) yes
C14 H141 1.044 no
C14 H142 0.964 no
C15 C16 1.346(3) yes
C15 C20 1.520(2) yes
C16 C17 1.474(3) yes
C16 H161 0.978 no
C17 C18 1.532(2) yes
C17 H171 0.977 no
C17 H172 0.960 no
C18 C19 1.522(2) yes
C18 H181 0.995 no
C18 H182 0.990 no
C19 C20 1.533(2) yes
C19 H191 0.974 no
C20 H201 0.983 no
C21 C22 1.496(2) yes
C22 H221 0.965 no
C22 H222 0.977 no
C22 H223 0.965 no
N3 C23 1.3536(19) yes
N3 C35 1.481(2) yes
N3 C42 1.4927(18) yes
N4 C24 1.479(2) yes
N4 C31 1.478(2) yes
N4 C34 1.344(2) yes
O7 C23 1.222(2) yes
O8 C30 1.4490(19) yes
O8 C32 1.3467(19) yes
O9 C32 1.206(2) yes
O10 C34 1.224(2) yes
O11 C41 1.4473(17) yes
O11 C43 1.3420(18) yes
O12 C43 1.2017(19) yes
C23 C24 1.521(2) yes
C24 C25 1.545(2) yes
C24 H241 0.980 no
C25 C26 1.477(3) yes
C25 H251 1.020 no
C25 H252 0.958 no
C26 C27 1.350(2) yes
C26 C31 1.526(2) yes
C27 C28 1.471(3) yes
C27 H271 0.952 no
C28 C29 1.537(2) yes
C28 H281 0.979 no
C28 H282 1.009 no
C29 C30 1.525(2) yes
C29 H291 0.979 no
C29 H292 0.976 no
C30 C31 1.526(2) yes
C30 H301 1.001 no
C31 H311 0.969 no
C32 C33 1.488(3) yes
C33 H331 0.944 no
C33 H332 0.964 no
C33 H333 0.949 no
C34 C35 1.532(2) yes
C35 C36 1.528(2) yes
C35 H351 0.961 no
C36 C37 1.495(2) yes
C36 H361 0.990 no
C36 H362 0.969 no
C37 C38 1.322(2) yes
C37 C42 1.526(2) yes
C38 C39 1.496(3) yes
C38 H381 0.945 no
C39 C40 1.530(2) yes
C39 H391 0.998 no
C39 H392 0.979 no
C40 C41 1.525(2) yes
C40 H401 0.977 no
C40 H402 0.969 no
C41 C42 1.517(2) yes
C41 H411 0.946 no
C42 H421 0.974 no
C43 C44 1.494(2) yes
C44 H441 0.931 no
C44 H442 0.961 no
C44 H443 0.968 no

loop_
_geom_hbond_atom_site_label_D
_geom_hbond_atom_site_label_H
_geom_hbond_atom_site_label_A
_geom_hbond_site_symmetry_A
_geom_hbond_angle_DHA
_geom_hbond_distance_DH
_geom_hbond_distance_HA
_geom_hbond_distance_DA
_geom_hbond_publ_flag
C3 H32 O10 . 133 0.97 2.56 3.299(3) yes
C11 H112 O12 1_464 173 0.98 2.45 3.422(3) yes
C14 H142 O9 1_465 171 0.96 2.32 3.272(3) yes
C18 H181 O7 . 149 1.00 2.59 3.476(3) yes
C22 H221 O12 1_455 121 0.96 2.54 3.149(3) yes
C25 H252 O6 1_655 124 0.96 2.59 3.220(3) yes
C31 H311 O4 . 166 0.97 2.56 3.513(3) yes
C36 H361 O1 . 138 0.99 2.41 3.216(3) yes
